data_4063118
_journal_name_full Organometallics
_journal_paper_doi 10.1021/om049897p
_journal_year 2004
_chemical_formula_sum 'C63 H58 N6 Zr'
_chemical_formula_weight 990.418
_space_group_IT_number 60
_symmetry_cell_setting orthorhombic
_symmetry_space_group_name_Hall '-P 2n 2ab'
_symmetry_space_group_name_H-M 'P b c n'
_cell_angle_alpha 90
_cell_angle_beta 90
_cell_angle_gamma 90
_cell_formula_units_Z 4
_cell_length_a 9.4118(14)
_cell_length_b 23.389(3)
_cell_length_c 22.874(2)
_cell_measurement_temperature 117(2)
_cell_volume 5035.4(11)
_diffrn_ambient_temperature 117(2)
_exptl_crystal_density_diffrn 1.306
_cod_original_formula_sum 'C63 H58 N6 Zr1'
_cod_database_code 4063118

loop_
_symmetry_equiv_pos_as_xyz
x,y,z
1/2-x,1/2+y,z
x,-y,1/2+z
1/2-x,1/2-y,1/2+z
1/2+x,1/2+y,1/2-z
-x,y,1/2-z
1/2+x,1/2-y,-z
-x,-y,-z

loop_
_atom_site_label
_atom_site_type_symbol
_atom_site_fract_x
_atom_site_fract_y
_atom_site_fract_z
_atom_site_U_iso_or_equiv
_atom_site_adp_type
_atom_site_occupancy
_atom_site_disorder_group
_atom_site_disorder_assembly
ZR1 ZR 0 0.23531(2) 0.25 0.01425(13) Uani 1 0 .
N2 N 0.1126(3) 0.16912(13) 0.18261(14) 0.0174(11) Uani 1 0 .
C3 C 0.2459(4) 0.18596(18) 0.16441(18) 0.0209(13) Uani 1 0 .
C4 C 0.3053(4) 0.16902(18) 0.11354(19) 0.0226(14) Uani 1 0 .
C5 C 0.2265(4) 0.13486(16) 0.07467(17) 0.0195(13) Uani 1 0 .
C6 C 0.2765(5) 0.12043(19) 0.01798(19) 0.0249(14) Uani 1 0 .
C7 C 0.1959(5) 0.08933(19) -0.01921(19) 0.0277(15) Uani 1 0 .
C8 C 0.0596(5) 0.07163(19) -0.0021(2) 0.0276(15) Uani 1 0 .
C9 C 0.0075(6) 0.08417(15) 0.05223(16) 0.0209(12) Uani 1 0 .
C10 C 0.0895(4) 0.11631(15) 0.09260(16) 0.0169(12) Uani 1 0 .
C11 C 0.0396(4) 0.13257(15) 0.14948(17) 0.0153(12) Uani 1 0 .
C12 C -0.0984(4) 0.11158(16) 0.17197(16) 0.0165(12) Uani 1 0 .
C13 C -0.1208(4) 0.05091(17) 0.17525(16) 0.0196(13) Uani 1 0 .
C14 C -0.0089(5) 0.01032(16) 0.16871(16) 0.0233(12) Uani 1 0 .
C15 C -0.0338(5) -0.04717(18) 0.1713(2) 0.0312(17) Uani 1 0 .
C16 C -0.1730(6) -0.0681(2) 0.1805(2) 0.0342(17) Uani 1 0 .
C17 C -0.2825(5) -0.03095(19) 0.1884(2) 0.0312(16) Uani 1 0 .
C18 C -0.2603(5) 0.02939(17) 0.18641(17) 0.0232(14) Uani 1 0 .
C19 C -0.3705(5) 0.0693(2) 0.19419(18) 0.0270(15) Uani 1 0 .
C20 C -0.3455(4) 0.12646(18) 0.19586(18) 0.0221(14) Uani 1 0 .
C21 C -0.2068(4) 0.14964(17) 0.18796(16) 0.0171(13) Uani 1 0 .
N22 N -0.1761(3) 0.20712(13) 0.19576(13) 0.0157(10) Uani 1 0 .
C23 C -0.2942(4) 0.24730(18) 0.19205(19) 0.0216(14) Uani 1 0 .
C24 C -0.3618(4) 0.25490(16) 0.13225(17) 0.0176(12) Uani 1 0 .
C25 C -0.3127(4) 0.22704(18) 0.08295(17) 0.0221(13) Uani 1 0 .
C26 C -0.3761(4) 0.2359(2) 0.02891(18) 0.0287(14) Uani 1 0 .
C27 C -0.4892(5) 0.27380(18) 0.02377(18) 0.0309(14) Uani 1 0 .
C28 C -0.5391(4) 0.30210(19) 0.0731(2) 0.0275(15) Uani 1 0 .
C29 C -0.4761(4) 0.29250(16) 0.12655(18) 0.0224(14) Uani 1 0 .
N30 N 0.0650(3) 0.29814(13) 0.19125(14) 0.0182(10) Uani 1 0 .
C31 C 0.0473(5) 0.2946(2) 0.1279(2) 0.0279(15) Uani 1 0 .
C32 C 0.1364(5) 0.3514(2) 0.2055(2) 0.0259(15) Uani 1 0 .
C33 C 0.0827(16) 0.4760(7) 0.0688(6) 0.080(7) Uani 0.5 0 .
C34 C 0.1558(7) 0.4390(3) 0.0323(5) 0.089(4) Uani 1 0 .
C35 C 0.1086(15) 0.4444(5) -0.0330(8) 0.083(7) Uani 0.5 0 .
C36 C 0.0173(8) 0.4835(3) -0.0490(3) 0.060(2) Uani 1 0 .
C37 C -0.0518(11) 0.5175(5) -0.0147(6) 0.054(5) Uani 0.5 0 .
H38 H 0.293(3) 0.2127(14) 0.1921(14) 0.012(10) Uiso 1 0 .
H39 H 0.394(3) 0.1802(15) 0.1062(15) 0.013(10) Uiso 1 0 .
H40 H 0.371(4) 0.1304(15) 0.0068(15) 0.021(11) Uiso 1 0 .
H41 H 0.243(4) 0.0766(16) -0.0575(15) 0.028(11) Uiso 1 0 .
H42 H 0.010(5) 0.0551(15) -0.0260(16) 0.026(12) Uiso 1 0 .
H43 H -0.083(4) 0.0767(16) 0.0625(16) 0.027(13) Uiso 1 0 .
H44 H 0.086(3) 0.0257(14) 0.1628(15) 0.015(11) Uiso 1 0 .
H45 H 0.043(4) -0.0745(16) 0.1665(17) 0.036(14) Uiso 1 0 .
H46 H -0.189(5) -0.1109(18) 0.1823(18) 0.053(15) Uiso 1 0 .
H47 H -0.377(4) -0.0429(15) 0.1951(16) 0.022(12) Uiso 1 0 .
H48 H -0.466(4) 0.0565(16) 0.1987(16) 0.038(13) Uiso 1 0 .
H49 H -0.421(3) 0.1505(14) 0.2025(15) 0.010(10) Uiso 1 0 .
H50 H -0.374(3) 0.2370(15) 0.2205(14) 0.016(10) Uiso 1 0 .
H51 H -0.263(4) 0.2814(14) 0.2029(15) 0.014(11) Uiso 1 0 .
H52 H -0.234(4) 0.2013(14) 0.0866(14) 0.013(10) Uiso 1 0 .
H53 H -0.339(4) 0.2113(15) -0.0060(16) 0.028(12) Uiso 1 0 .
H54 H -0.533(4) 0.2809(15) -0.0124(16) 0.029(12) Uiso 1 0 .
H55 H -0.618(4) 0.3278(15) 0.0718(15) 0.021(11) Uiso 1 0 .
H56 H -0.512(4) 0.3105(14) 0.1622(14) 0.018(10) Uiso 1 0 .
H57 H -0.001(4) 0.2617(14) 0.1181(14) 0.018(9) Uiso 1 0 .
H58 H 0.003(4) 0.3283(15) 0.1140(15) 0.028(11) Uiso 1 0 .
H59 H 0.139(4) 0.2967(16) 0.1067(17) 0.029(12) Uiso 1 0 .
H60 H 0.096(4) 0.3832(17) 0.1865(16) 0.028(12) Uiso 1 0 .
H61 H 0.233(4) 0.3514(16) 0.1917(16) 0.033(13) Uiso 1 0 .
H62 H 0.140(3) 0.3553(13) 0.2463(19) 0.020(10) Uiso 1 0 .

loop_
_atom_site_aniso_label
_atom_site_aniso_U_11
_atom_site_aniso_U_22
_atom_site_aniso_U_33
_atom_site_aniso_U_12
_atom_site_aniso_U_13
_atom_site_aniso_U_23
ZR1 0.0153(5) 0.0141(19) 0.0133(15) 0 -0.0008(3) 0
N2 0.0163(19) 0.018(3) 0.017(3) 0.0011(15) -0.0002(16) -0.0011(15)
C3 0.015(2) 0.025(4) 0.022(3) -0.0023(19) -0.0019(19) -0.004(2)
C4 0.014(2) 0.027(4) 0.027(4) -0.0013(19) 0.001(2) 0.002(2)
C5 0.021(2) 0.016(3) 0.021(3) 0.0035(18) 0.0031(19) 0.0016(18)
C6 0.021(3) 0.029(5) 0.025(4) 0.003(2) 0.005(2) 0.002(2)
C7 0.034(3) 0.029(5) 0.020(3) 0.005(2) 0.008(2) -0.004(2)
C8 0.039(3) 0.022(4) 0.021(3) -0.003(2) -0.007(2) -0.004(2)
C9 0.023(2) 0.020(3) 0.020(3) -0.003(3) 0.003(3) 0.0014(15)
C10 0.022(2) 0.011(2) 0.017(3) 0.0018(18) -0.0020(18) 0.0008(17)
C11 0.016(2) 0.012(2) 0.018(3) 0.0032(15) -0.0016(16) 0.0022(16)
C12 0.019(2) 0.019(3) 0.012(2) -0.0052(18) -0.0020(17) -0.0005(18)
C13 0.027(3) 0.021(4) 0.011(2) -0.001(2) 0.0013(19) -0.0019(17)
C14 0.028(2) 0.022(4) 0.020(3) -0.003(3) 0.002(3) 0.0011(16)
C15 0.047(4) 0.021(4) 0.025(4) 0.002(2) 0.006(2) 0.001(2)
C16 0.056(4) 0.017(3) 0.029(4) -0.009(2) 0.010(3) 0.000(2)
C17 0.036(3) 0.029(5) 0.028(4) -0.015(2) 0.010(2) -0.001(2)
C18 0.027(3) 0.023(4) 0.019(3) -0.007(2) 0.002(2) -0.0005(18)
C19 0.022(3) 0.037(6) 0.022(3) -0.011(2) 0.006(2) -0.003(2)
C20 0.017(2) 0.028(5) 0.021(3) -0.000(2) 0.0028(19) -0.004(2)
C21 0.018(2) 0.022(4) 0.011(2) -0.0017(19) -0.0020(17) 0.0003(17)
N22 0.0153(18) 0.017(3) 0.015(2) 0.0028(15) -0.0015(14) 0.0000(15)
C23 0.020(2) 0.022(4) 0.023(3) 0.0012(19) -0.0015(19) -0.0035(18)
C24 0.015(2) 0.017(3) 0.021(3) -0.0037(16) -0.0019(17) 0.0030(17)
C25 0.016(2) 0.029(5) 0.021(3) 0.000(2) -0.0013(18) 0.002(2)
C26 0.025(2) 0.040(6) 0.021(3) -0.003(2) 0.0002(19) 0.001(2)
C27 0.024(2) 0.044(7) 0.025(3) -0.010(3) -0.009(3) 0.015(2)
C28 0.018(3) 0.025(4) 0.039(5) 0.0000(18) -0.0056(19) 0.011(2)
C29 0.021(3) 0.019(3) 0.027(4) -0.0029(19) -0.0003(19) 0.0008(18)
N30 0.0206(19) 0.016(3) 0.018(3) -0.0028(15) -0.0003(15) -0.0003(15)
C31 0.036(3) 0.028(5) 0.020(3) -0.006(2) 0.000(2) 0.004(2)
C32 0.029(3) 0.021(4) 0.027(4) -0.002(2) 0.001(2) 0.003(2)
C33 0.063(10) 0.091(17) 0.085(15) -0.034(9) -0.009(9) 0.057(10)
C34 0.044(4) 0.071(11) 0.151(19) -0.008(4) 0.016(5) 0.044(6)
C35 0.051(9) 0.035(8) 0.16(2) -0.031(7) 0.054(10) -0.028(9)
C36 0.052(5) 0.056(8) 0.072(9) -0.020(4) 0.026(4) -0.005(3)
C37 0.035(7) 0.045(10) 0.081(14) -0.028(5) 0.029(7) -0.005(7)

loop_
_geom_bond_atom_site_label_1
_geom_bond_atom_site_label_2
_geom_bond_distance
_geom_bond_site_symmetry_1
_geom_bond_site_symmetry_2
_geom_bond_publ_flag
ZR1 N2 2.428(3) . . no
ZR1 N2 2.428(3) . 6_555 no
ZR1 N22 2.173(3) . . no
ZR1 N22 2.173(3) . 6_555 no
ZR1 N30 2.083(3) . . no
ZR1 N30 2.083(3) . 6_555 no
N2 C3 1.379(5) . . no
N2 C11 1.333(4) . . no
N22 C21 1.387(4) . . no
N22 C23 1.458(5) . . no
N30 C31 1.460(5) . . no
N30 C32 1.451(5) . . no
C3 C4 1.350(5) . . no
C3 H38 0.99(3) . . no
C4 C5 1.407(5) . . no
C4 H39 0.89(3) . . no
C5 C6 1.420(5) . . no
C5 C10 1.421(5) . . no
C6 C7 1.352(6) . . no
C6 H40 0.96(3) . . no
C7 C8 1.404(6) . . no
C7 H41 1.02(3) . . no
C8 C9 1.368(5) . . no
C8 H42 0.82(4) . . no
C9 C10 1.419(5) . . no
C9 H43 0.90(3) . . no
C10 C11 1.434(5) . . no
C11 C12 1.481(5) . . no
C12 C13 1.437(5) . . no
C12 C21 1.403(5) . . no
C13 C14 1.426(6) . . no
C13 C18 1.429(5) . . no
C14 C15 1.366(5) . . no
C14 H44 0.97(3) . . no
C15 C16 1.415(6) . . no
C15 H45 0.97(4) . . no
C16 C17 1.361(6) . . no
C16 H46 1.01(4) . . no
C17 C18 1.427(6) . . no
C17 H47 0.95(3) . . no
C18 C19 1.407(6) . . no
C19 C20 1.358(6) . . no
C19 H48 0.95(4) . . no
C20 C21 1.424(5) . . no
C20 H49 0.92(3) . . no
C23 C24 1.519(5) . . no
C23 H50 1.02(3) . . no
C23 H51 0.89(3) . . no
C24 C25 1.382(5) . . no
C24 C29 1.395(5) . . no
C25 C26 1.388(5) . . no
C25 H52 0.96(3) . . no
C26 C27 1.390(6) . . no
C26 H53 1.05(4) . . no
C27 C28 1.389(6) . . no
C27 H54 0.94(4) . . no
C28 C29 1.378(5) . . no
C28 H55 0.96(3) . . no
C29 H56 0.98(3) . . no
C31 H57 0.92(3) . . no
C31 H58 0.95(4) . . no
C31 H59 0.99(4) . . no
C32 H60 0.94(4) . . no
C32 H61 0.96(4) . . no
C32 H62 0.94(4) . . no
C33 C34 1.384(18) . . no
C33 C36 1.409(15) . 8_565 no
C33 C37 1.279(18) . 8_565 no
C33 C37 1.279(18) . 8_565 no
C34 C35 1.564(18) . . no
C34 C37 1.468(14) . 8_565 no
C34 C37 1.468(14) . 8_565 no
C35 C36 1.308(16) . . no
C35 C37 1.508(18) . 8_565 no
C35 C37 1.508(18) . 8_565 no
C36 C37 1.292(13) . . no
C36 C37 1.494(14) . 8_565 no
C36 C37 1.494(14) . 8_565 no
C37 C37 1.44(3) . 8_565 no
